data_7010544
loop_
_publ_author_name
'Bellabarba, Ronan M.'
'Nieuwenhuyzen, Mark'
'Saunders, Graham C.'

_publ_section_title
;
 Intramolecular SNAr reactions as a route to complexes of hybrid
 cyclopentadienyl--phosphine ligands: synthesis of a rhodium complex of
 the first \h5,\h1,\h1-cyclopentadienyl--phosphine--thioether ligand
;
_journal_issue 5
_journal_name_full 'Journal of the Chemical Society, Dalton Transactions'
_journal_page_first 512
_journal_paper_doi 10.1039/b010244j
_journal_year 2001
_chemical_formula_sum 'C32 H24 B Cl10 F13 P Rh S'
_chemical_formula_weight 1186.76
_chemical_name_systematic
; 
? 
;
_space_group_IT_number 2
_symmetry_cell_setting triclinic
_symmetry_space_group_name_Hall '-P 1'
_symmetry_space_group_name_H-M 'P -1'
_atom_sites_solution_hydrogens geom
_atom_sites_solution_primary direct
_atom_sites_solution_secondary difmap
_audit_creation_method SHELXL-97
_cell_angle_alpha 93.233(2)
_cell_angle_beta 102.5490(10)
_cell_angle_gamma 112.3060(10)
_cell_formula_units_Z 2
_cell_length_a 11.6484(9)
_cell_length_b 11.7516(10)
_cell_length_c 17.7351(14)
_cell_measurement_temperature 153(2)
_cell_volume 2166.3(3)
_computing_cell_refinement 'Bruker SMART'
_computing_data_collection 'Bruker SMART'
_computing_data_reduction 'Bruker SHELXTL'
_computing_molecular_graphics 'Bruker SHELXTL'
_computing_publication_material 'Bruker SHELXTL'
_computing_structure_refinement 'SHELXL-97 (Sheldrick, 1997)'
_computing_structure_solution 'SHELXS-97 (Sheldrick, 1990)'
_diffrn_ambient_temperature 153(2)
_diffrn_measured_fraction_theta_full 0.807
_diffrn_measured_fraction_theta_max 0.807
_diffrn_measurement_device_type 'CCD area detector'
_diffrn_measurement_method 'phi and omega scans'
_diffrn_radiation_monochromator graphite
_diffrn_radiation_source 'fine-focus sealed tube'
_diffrn_radiation_type MoK\a
_diffrn_radiation_wavelength 0.71073
_diffrn_reflns_av_R_equivalents 0.0521
_diffrn_reflns_av_sigmaI/netI 0.0836
_diffrn_reflns_limit_h_max 15
_diffrn_reflns_limit_h_min -14
_diffrn_reflns_limit_k_max 14
_diffrn_reflns_limit_k_min -15
_diffrn_reflns_limit_l_max 23
_diffrn_reflns_limit_l_min -23
_diffrn_reflns_number 14538
_diffrn_reflns_theta_full 28.66
_diffrn_reflns_theta_max 28.66
_diffrn_reflns_theta_min 1.19
_exptl_absorpt_coefficient_mu 1.179
_exptl_absorpt_correction_T_max 0.8070
_exptl_absorpt_correction_T_min 0.6015
_exptl_absorpt_correction_type none
_exptl_crystal_colour yellow
_exptl_crystal_density_diffrn 1.819
_exptl_crystal_density_meas ?
_exptl_crystal_density_method 'not measured'
_exptl_crystal_description 'thick plate'
_exptl_crystal_F_000 1168
_exptl_crystal_size_max 0.48
_exptl_crystal_size_mid 0.31
_exptl_crystal_size_min 0.19
_refine_diff_density_max 0.728
_refine_diff_density_min -0.674
_refine_diff_density_rms 0.123
_refine_ls_extinction_method none
_refine_ls_goodness_of_fit_ref 0.935
_refine_ls_hydrogen_treatment mixed
_refine_ls_matrix_type full
_refine_ls_number_parameters 574
_refine_ls_number_reflns 8998
_refine_ls_number_restraints 0
_refine_ls_restrained_S_all 0.935
_refine_ls_R_factor_all 0.0701
_refine_ls_R_factor_gt 0.0470
_refine_ls_shift/su_max 0.001
_refine_ls_shift/su_mean 0.000
_refine_ls_structure_factor_coef Fsqd
_refine_ls_weighting_details 'calc w=1/[\s^2^(Fo^2^)+(0.0603P)^2^+0.0000P] where P=(Fo^2^+2Fc^2^)/3'
_refine_ls_weighting_scheme calc
_refine_ls_wR_factor_gt 0.1100
_refine_ls_wR_factor_ref 0.1204
_reflns_number_gt 6357
_reflns_number_total 8998
_reflns_threshold_expression >2sigma(I)
_cod_data_source_file b010244j.txt
_cod_data_source_block rmb90m
_cod_depositor_comments
;
The following automatic conversions were performed:
'_symmetry_cell_setting' value 'Triclinic' changed to 'triclinic'
according to '/home/saulius/struct/CIF-dictionaries/cif_core.dic'
dictionary named 'cif_core.dic' version 2.4.1 from 2010-06-29.

Automatic conversion script
Id: cif_fix_enum 1527 2010-12-29 10:47:43Z saulius 

The following automatic conversions were performed:

'_exptl_crystal_density_meas' value 'not_measured' was changed to '?'
- the value is perceived as not measured.

Automatic conversion script
Id: cif_fix_values 3008 2015-01-20 13:52:24Z robertas 
;
_cod_original_sg_symbol_H-M P-1
_cod_database_code 7010544

loop_
_symmetry_equiv_pos_as_xyz
'x, y, z'
'-x, -y, -z'

loop_
_atom_site_label
_atom_site_type_symbol
_atom_site_fract_x
_atom_site_fract_y
_atom_site_fract_z
_atom_site_U_iso_or_equiv
_atom_site_adp_type
_atom_site_occupancy
_atom_site_symmetry_multiplicity
_atom_site_calc_flag
_atom_site_refinement_flags
_atom_site_disorder_assembly
_atom_site_disorder_group
Rh1 Rh -0.11069(3) 0.31164(3) -0.264622(18) 0.02170(10) Uani 1 1 d . . .
P1 P -0.22216(9) 0.13667(9) -0.22151(6) 0.0215(2) Uani 1 1 d . . .
Cl1 Cl -0.04188(10) 0.20456(10) -0.35050(6) 0.0340(2) Uani 1 1 d . . .
C1 C -0.2496(4) 0.3867(4) -0.2586(2) 0.0268(9) Uani 1 1 d . . .
C2 C -0.2531(4) 0.3618(4) -0.3388(2) 0.0300(9) Uani 1 1 d . . .
C3 C -0.1300(4) 0.4423(4) -0.3490(3) 0.0318(10) Uani 1 1 d . . .
C4 C -0.0511(4) 0.5115(4) -0.2765(3) 0.0295(9) Uani 1 1 d . . .
C5 C -0.1244(4) 0.4790(4) -0.2191(2) 0.0279(9) Uani 1 1 d . . .
C6 C -0.3594(4) 0.3394(4) -0.2217(3) 0.0351(10) Uani 1 1 d . . .
H6A H -0.4207 0.3759 -0.2442 0.042 Uiso 1 1 calc R . .
H6B H -0.3252 0.3747 -0.1655 0.042 Uiso 1 1 calc R . .
C7 C -0.3675(4) 0.2816(4) -0.4039(3) 0.0384(11) Uani 1 1 d . . .
H7A H -0.4334 0.2244 -0.3819 0.058 Uiso 1 1 calc R . .
H7B H -0.3415 0.2338 -0.4387 0.058 Uiso 1 1 calc R . .
H7C H -0.4024 0.3344 -0.4335 0.058 Uiso 1 1 calc R . .
C8 C -0.0956(5) 0.4496(5) -0.4260(3) 0.0448(12) Uani 1 1 d . . .
H8A H -0.1324 0.5010 -0.4558 0.067 Uiso 1 1 calc R . .
H8B H -0.1301 0.3657 -0.4557 0.067 Uiso 1 1 calc R . .
H8C H -0.0020 0.4869 -0.4168 0.067 Uiso 1 1 calc R . .
C9 C 0.0835(4) 0.6086(4) -0.2602(3) 0.0392(11) Uani 1 1 d . . .
H9A H 0.1253 0.5908 -0.2990 0.059 Uiso 1 1 calc R . .
H9B H 0.1318 0.6077 -0.2078 0.059 Uiso 1 1 calc R . .
H9C H 0.0812 0.6908 -0.2632 0.059 Uiso 1 1 calc R . .
C10 C -0.0808(4) 0.5396(4) -0.1361(3) 0.0393(11) Uani 1 1 d . . .
H10A H 0.0126 0.5681 -0.1178 0.059 Uiso 1 1 calc R . .
H10B H -0.1220 0.4796 -0.1040 0.059 Uiso 1 1 calc R . .
H10C H -0.1044 0.6109 -0.1320 0.059 Uiso 1 1 calc R . .
C1A C -0.1401(4) 0.1472(4) -0.1201(2) 0.0254(9) Uani 1 1 d . . .
C2A C -0.1940(4) 0.0677(4) -0.0698(2) 0.0329(10) Uani 1 1 d . . .
H2A H -0.2806 0.0087 -0.0860 0.039 Uiso 1 1 calc R . .
C3A C -0.1184(5) 0.0767(5) 0.0042(3) 0.0415(12) Uani 1 1 d . . .
H3A H -0.1545 0.0227 0.0386 0.050 Uiso 1 1 calc R . .
C4A C 0.0056(5) 0.1602(4) 0.0291(3) 0.0404(11) Uani 1 1 d . . .
H4A H 0.0551 0.1632 0.0799 0.048 Uiso 1 1 calc R . .
C5A C 0.0603(4) 0.2415(4) -0.0197(2) 0.0365(11) Uani 1 1 d . . .
H5A H 0.1466 0.3010 -0.0024 0.044 Uiso 1 1 calc R . .
C6A C -0.0135(4) 0.2338(4) -0.0941(2) 0.0267(9) Uani 1 1 d . . .
S7A S 0.05895(9) 0.34010(10) -0.15554(6) 0.0301(2) Uani 1 1 d . . .
C8A C 0.1745(4) 0.2837(5) -0.1758(3) 0.0498(14) Uani 1 1 d . . .
H8A1 H 0.2324 0.2840 -0.1265 0.075 Uiso 1 1 calc R . .
H8A2 H 0.2245 0.3378 -0.2075 0.075 Uiso 1 1 calc R . .
H8A3 H 0.1297 0.1987 -0.2045 0.075 Uiso 1 1 calc R . .
C11 C -0.2279(3) -0.0050(3) -0.2731(2) 0.0213(8) Uani 1 1 d . . .
F12 F -0.0543(2) -0.0169(2) -0.17854(14) 0.0389(6) Uani 1 1 d . . .
C12 C -0.1436(4) -0.0616(4) -0.2474(2) 0.0264(9) Uani 1 1 d . . .
F13 F -0.0673(3) -0.2171(3) -0.26145(16) 0.0464(7) Uani 1 1 d . . .
C13 C -0.1468(4) -0.1637(4) -0.2904(3) 0.0305(9) Uani 1 1 d . . .
F14 F -0.2335(2) -0.3106(2) -0.40455(16) 0.0478(7) Uani 1 1 d . . .
C14 C -0.2308(4) -0.2113(4) -0.3622(3) 0.0310(10) Uani 1 1 d . . .
F15 F -0.3942(2) -0.2003(2) -0.46303(14) 0.0429(6) Uani 1 1 d . . .
C15 C -0.3126(4) -0.1554(4) -0.3921(2) 0.0310(10) Uani 1 1 d . . .
F16 F -0.3902(2) -0.0019(2) -0.37809(13) 0.0353(6) Uani 1 1 d . . .
C16 C -0.3095(4) -0.0555(4) -0.3475(2) 0.0271(9) Uani 1 1 d . . .
C21 C -0.3883(3) 0.1061(4) -0.2226(2) 0.0252(9) Uani 1 1 d . . .
C22 C -0.4371(4) 0.2005(4) -0.2268(2) 0.0291(9) Uani 1 1 d . . .
F23 F -0.6138(2) 0.2548(3) -0.23218(18) 0.0503(7) Uani 1 1 d . . .
C23 C -0.5648(4) 0.1674(4) -0.2276(3) 0.0361(10) Uani 1 1 d . . .
C24 C -0.6456(4) 0.0479(5) -0.2230(3) 0.0399(11) Uani 1 1 d . . .
F24 F -0.7672(2) 0.0230(3) -0.2222(2) 0.0592(8) Uani 1 1 d . . .
F25 F -0.6741(2) -0.1574(2) -0.21201(17) 0.0513(7) Uani 1 1 d . . .
C25 C -0.5990(4) -0.0414(4) -0.2176(3) 0.0381(11) Uani 1 1 d . . .
F26 F -0.4334(2) -0.1057(2) -0.21158(15) 0.0390(6) Uani 1 1 d . . .
C26 C -0.4723(4) -0.0121(4) -0.2177(2) 0.0295(9) Uani 1 1 d . . .
C1S C 0.3805(4) 0.5478(4) -0.3531(3) 0.0372(11) Uani 1 1 d . . .
H1S H 0.4357 0.5658 -0.2984 0.045 Uiso 1 1 calc R . .
Cl11 Cl 0.45826(16) 0.50703(15) -0.41703(10) 0.0727(5) Uani 1 1 d . . .
Cl12 Cl 0.23235(12) 0.42334(12) -0.35930(8) 0.0493(3) Uani 1 1 d . . .
Cl13 Cl 0.35510(12) 0.68174(12) -0.37584(7) 0.0459(3) Uani 1 1 d . . .
C2S C 0.1646(5) -0.0559(5) -0.4559(3) 0.0443(12) Uani 1 1 d . . .
H2S H 0.1268 -0.0747 -0.5138 0.053 Uiso 1 1 calc R . .
Cl21 Cl 0.16522(17) 0.08688(16) -0.42187(10) 0.0755(5) Uani 1 1 d . . .
Cl22 Cl 0.07230(16) -0.17578(17) -0.41398(11) 0.0800(5) Uani 1 1 d . . .
Cl23 Cl 0.32298(12) -0.04646(13) -0.43692(8) 0.0527(3) Uani 1 1 d . . .
C3S C -0.5604(5) -0.2691(5) -0.0290(3) 0.0540(14) Uani 1 1 d . . .
H3S H -0.5480 -0.2927 -0.0808 0.065 Uiso 1 1 calc R A 1
Cl31 Cl -0.6882(4) -0.2274(4) -0.0347(2) 0.0764(11) Uani 0.567(5) 1 d P B 2
Cl32 Cl -0.4149(3) -0.1576(4) 0.0183(2) 0.0971(16) Uani 0.567(5) 1 d P B 2
Cl33 Cl -0.5898(5) -0.4058(3) 0.0131(2) 0.0828(14) Uani 0.567(5) 1 d P B 2
Cl3' Cl -0.7225(4) -0.3280(8) -0.0292(3) 0.117(2) Uani 0.433(5) 1 d P B 1
Cl3" Cl -0.4835(6) -0.3269(6) 0.0463(2) 0.094(2) Uani 0.433(5) 1 d P B 1
Cl3 Cl -0.4990(7) -0.1043(4) -0.0021(3) 0.106(2) Uani 0.433(5) 1 d P . 1
B1 B -0.3652(5) 0.6508(5) -0.1590(4) 0.0463(15) Uani 1 1 d . . .
F1 F -0.3278(3) 0.5812(3) -0.10701(17) 0.0545(8) Uani 1 1 d . B .
F2 F -0.3425(3) 0.6215(4) -0.2294(2) 0.0789(11) Uani 1 1 d . B .
F3 F -0.4956(3) 0.6200(4) -0.17169(18) 0.0715(10) Uani 1 1 d . B .
F4 F -0.2824(7) 0.7764(7) -0.1428(4) 0.0497(17) Uani 0.567(5) 1 d P B 2
F4' F -0.3224(10) 0.7652(9) -0.1065(7) 0.072(3) Uani 0.433(5) 1 d P B 1

loop_
_atom_site_aniso_label
_atom_site_aniso_U_11
_atom_site_aniso_U_22
_atom_site_aniso_U_33
_atom_site_aniso_U_23
_atom_site_aniso_U_13
_atom_site_aniso_U_12
Rh1 0.01940(16) 0.02019(17) 0.02641(18) 0.00116(12) 0.00578(12) 0.00932(13)
P1 0.0188(5) 0.0210(5) 0.0243(5) 0.0015(4) 0.0048(4) 0.0080(4)
Cl1 0.0395(6) 0.0283(6) 0.0402(6) 0.0022(5) 0.0217(5) 0.0144(5)
C1 0.024(2) 0.020(2) 0.037(2) -0.0009(18) 0.0038(17) 0.0133(18)
C2 0.031(2) 0.029(2) 0.036(2) 0.0058(19) 0.0061(18) 0.020(2)
C3 0.035(2) 0.029(2) 0.039(3) 0.012(2) 0.0094(19) 0.019(2)
C4 0.027(2) 0.018(2) 0.044(3) 0.0037(19) 0.0085(19) 0.0106(18)
C5 0.029(2) 0.020(2) 0.037(2) -0.0030(18) 0.0050(18) 0.0150(18)
C6 0.029(2) 0.032(3) 0.051(3) -0.001(2) 0.018(2) 0.017(2)
C7 0.030(2) 0.036(3) 0.040(3) 0.002(2) -0.0079(19) 0.013(2)
C8 0.047(3) 0.052(3) 0.040(3) 0.021(2) 0.015(2) 0.021(3)
C9 0.028(2) 0.025(2) 0.067(3) 0.010(2) 0.014(2) 0.011(2)
C10 0.034(2) 0.038(3) 0.044(3) -0.013(2) 0.008(2) 0.015(2)
C1A 0.027(2) 0.023(2) 0.027(2) 0.0042(17) 0.0077(16) 0.0114(18)
C2A 0.037(2) 0.031(3) 0.032(2) 0.0060(19) 0.0124(19) 0.012(2)
C3A 0.057(3) 0.042(3) 0.028(2) 0.010(2) 0.012(2) 0.022(3)
C4A 0.056(3) 0.042(3) 0.025(2) 0.002(2) 0.003(2) 0.026(3)
C5A 0.037(2) 0.043(3) 0.027(2) -0.004(2) -0.0030(19) 0.021(2)
C6A 0.026(2) 0.028(2) 0.029(2) -0.0001(18) 0.0041(17) 0.0147(18)
S7A 0.0195(5) 0.0313(6) 0.0355(6) 0.0036(5) 0.0017(4) 0.0088(4)
C8A 0.031(2) 0.077(4) 0.059(3) 0.024(3) 0.018(2) 0.035(3)
C11 0.0218(19) 0.016(2) 0.024(2) 0.0020(16) 0.0072(15) 0.0052(16)
F12 0.0387(14) 0.0482(17) 0.0321(14) -0.0008(12) -0.0044(11) 0.0283(13)
C12 0.026(2) 0.023(2) 0.028(2) 0.0041(17) 0.0044(17) 0.0086(18)
F13 0.0517(16) 0.0423(17) 0.0579(18) 0.0097(14) 0.0117(14) 0.0336(14)
C13 0.032(2) 0.026(2) 0.040(3) 0.0057(19) 0.0112(19) 0.018(2)
F14 0.0479(16) 0.0344(16) 0.0603(18) -0.0127(13) 0.0156(14) 0.0174(14)
C14 0.032(2) 0.022(2) 0.039(3) -0.0047(19) 0.0160(19) 0.0074(19)
F15 0.0423(15) 0.0431(16) 0.0314(14) -0.0124(12) -0.0008(11) 0.0125(13)
C15 0.026(2) 0.029(2) 0.028(2) -0.0012(18) 0.0031(17) 0.0044(19)
F16 0.0342(13) 0.0393(15) 0.0315(13) 0.0000(11) -0.0025(10) 0.0206(12)
C16 0.024(2) 0.024(2) 0.032(2) 0.0060(18) 0.0070(17) 0.0088(18)
C21 0.0188(18) 0.028(2) 0.024(2) -0.0022(17) 0.0052(15) 0.0043(17)
C22 0.022(2) 0.030(2) 0.033(2) 0.0002(19) 0.0067(17) 0.0099(18)
F23 0.0302(14) 0.0417(17) 0.085(2) 0.0005(15) 0.0189(14) 0.0199(13)
C23 0.028(2) 0.041(3) 0.040(3) -0.007(2) 0.0089(19) 0.017(2)
C24 0.018(2) 0.045(3) 0.049(3) -0.005(2) 0.0083(19) 0.007(2)
F24 0.0227(13) 0.057(2) 0.096(2) -0.0006(17) 0.0242(15) 0.0104(13)
F25 0.0358(15) 0.0355(17) 0.072(2) 0.0022(14) 0.0237(14) -0.0011(13)
C25 0.028(2) 0.031(3) 0.045(3) -0.001(2) 0.014(2) 0.000(2)
F26 0.0348(14) 0.0293(15) 0.0537(16) 0.0103(12) 0.0167(12) 0.0104(12)
C26 0.029(2) 0.030(2) 0.030(2) 0.0052(19) 0.0102(18) 0.0105(19)
C1S 0.034(2) 0.041(3) 0.038(3) 0.006(2) 0.012(2) 0.015(2)
Cl11 0.0781(10) 0.0656(10) 0.0962(12) 0.0109(9) 0.0579(10) 0.0333(9)
Cl12 0.0428(7) 0.0407(7) 0.0644(8) 0.0117(6) 0.0196(6) 0.0131(6)
Cl13 0.0480(7) 0.0406(7) 0.0503(7) 0.0079(6) 0.0147(6) 0.0177(6)
C2S 0.045(3) 0.046(3) 0.047(3) 0.002(2) 0.012(2) 0.023(3)
Cl21 0.0878(11) 0.0693(11) 0.0807(11) -0.0143(8) 0.0045(9) 0.0565(10)
Cl22 0.0728(10) 0.0836(13) 0.0956(13) 0.0363(10) 0.0495(10) 0.0264(9)
Cl23 0.0457(7) 0.0526(8) 0.0655(9) 0.0081(7) 0.0160(6) 0.0250(6)
C3S 0.059(3) 0.057(4) 0.048(3) 0.008(3) 0.022(3) 0.021(3)
Cl31 0.081(2) 0.080(3) 0.089(2) 0.0154(19) 0.0336(18) 0.049(2)
Cl32 0.072(2) 0.107(3) 0.082(2) 0.018(2) 0.0263(18) -0.001(2)
Cl33 0.115(3) 0.073(2) 0.095(3) 0.042(2) 0.059(3) 0.053(2)
Cl3' 0.047(2) 0.145(6) 0.117(4) 0.024(4) 0.003(2) 0.003(3)
Cl3" 0.113(5) 0.145(5) 0.059(2) 0.023(3) 0.018(3) 0.091(4)
Cl3# 0.162(6) 0.042(2) 0.124(4) 0.006(2) 0.091(4) 0.024(3)
B1 0.034(3) 0.032(3) 0.066(4) 0.000(3) -0.003(3) 0.015(3)
F1 0.0588(18) 0.0468(18) 0.0540(18) 0.0055(14) 0.0031(15) 0.0234(15)
F2 0.062(2) 0.109(3) 0.076(2) 0.042(2) 0.0325(19) 0.033(2)
F3 0.0447(17) 0.114(3) 0.0543(19) -0.0133(19) -0.0012(15) 0.0410(19)
F4 0.051(4) 0.029(3) 0.063(5) 0.005(3) 0.005(3) 0.016(3)
F4' 0.071(7) 0.033(5) 0.091(9) -0.012(5) -0.012(5) 0.020(5)

loop_
_atom_type_symbol
_atom_type_description
_atom_type_scat_dispersion_real
_atom_type_scat_dispersion_imag
_atom_type_scat_source
C C 0.0033 0.0016 'International Tables Vol C Tables 4.2.6.8 and 6.1.1.4'
H H 0.0000 0.0000 'International Tables Vol C Tables 4.2.6.8 and 6.1.1.4'
B B 0.0013 0.0007 'International Tables Vol C Tables 4.2.6.8 and 6.1.1.4'
F F 0.0171 0.0103 'International Tables Vol C Tables 4.2.6.8 and 6.1.1.4'
P P 0.1023 0.0942 'International Tables Vol C Tables 4.2.6.8 and 6.1.1.4'
S S 0.1246 0.1234 'International Tables Vol C Tables 4.2.6.8 and 6.1.1.4'
Cl Cl 0.1484 0.1585 'International Tables Vol C Tables 4.2.6.8 and 6.1.1.4'
Rh Rh -1.1178 0.9187 'International Tables Vol C Tables 4.2.6.8 and 6.1.1.4'

loop_
_geom_angle_atom_site_label_1
_geom_angle_atom_site_label_2
_geom_angle_atom_site_label_3
_geom_angle
_geom_angle_site_symmetry_1
_geom_angle_site_symmetry_3
_geom_angle_publ_flag
C1 Rh1 C5 39.09(15) . . ?
C1 Rh1 C2 38.65(15) . . ?
C5 Rh1 C2 64.71(16) . . ?
C1 Rh1 C4 64.48(15) . . ?
C5 Rh1 C4 38.50(15) . . ?
C2 Rh1 C4 63.65(15) . . ?
C1 Rh1 C3 63.66(15) . . ?
C5 Rh1 C3 63.02(16) . . ?
C2 Rh1 C3 38.16(15) . . ?
C4 Rh1 C3 36.56(15) . . ?
C1 Rh1 P1 92.21(11) . . ?
C5 Rh1 P1 115.73(11) . . ?
C2 Rh1 P1 105.93(11) . . ?
C4 Rh1 P1 153.96(11) . . ?
C3 Rh1 P1 143.35(11) . . ?
C1 Rh1 S7A 121.43(11) . . ?
C5 Rh1 S7A 90.70(11) . . ?
C2 Rh1 S7A 155.31(12) . . ?
C4 Rh1 S7A 96.10(11) . . ?
C3 Rh1 S7A 129.51(12) . . ?
P1 Rh1 S7A 86.10(4) . . ?
C1 Rh1 Cl1 143.74(11) . . ?
C5 Rh1 Cl1 150.89(11) . . ?
C2 Rh1 Cl1 105.79(12) . . ?
C4 Rh1 Cl1 112.40(11) . . ?
C3 Rh1 Cl1 92.14(12) . . ?
P1 Rh1 Cl1 93.19(4) . . ?
S7A Rh1 Cl1 94.71(4) . . ?
C1A P1 C21 105.94(17) . . ?
C1A P1 C11 106.06(18) . . ?
C21 P1 C11 105.53(18) . . ?
C1A P1 Rh1 107.60(13) . . ?
C21 P1 Rh1 117.17(13) . . ?
C11 P1 Rh1 113.76(12) . . ?
C2 C1 C5 108.2(4) . . ?
C2 C1 C6 127.2(4) . . ?
C5 C1 C6 124.2(4) . . ?
C2 C1 Rh1 72.1(2) . . ?
C5 C1 Rh1 71.4(2) . . ?
C6 C1 Rh1 128.0(3) . . ?
C1 C2 C3 107.2(4) . . ?
C1 C2 C7 127.2(4) . . ?
C3 C2 C7 125.1(4) . . ?
C1 C2 Rh1 69.3(2) . . ?
C3 C2 Rh1 73.5(2) . . ?
C7 C2 Rh1 129.0(3) . . ?
C4 C3 C2 109.1(4) . . ?
C4 C3 C8 126.6(4) . . ?
C2 C3 C8 124.4(4) . . ?
C4 C3 Rh1 70.9(2) . . ?
C2 C3 Rh1 68.3(2) . . ?
C8 C3 Rh1 127.4(3) . . ?
C3 C4 C5 108.0(4) . . ?
C3 C4 C9 127.2(4) . . ?
C5 C4 C9 124.7(4) . . ?
C3 C4 Rh1 72.6(2) . . ?
C5 C4 Rh1 68.5(2) . . ?
C9 C4 Rh1 127.2(3) . . ?
C1 C5 C4 107.5(4) . . ?
C1 C5 C10 126.7(4) . . ?
C4 C5 C10 125.5(4) . . ?
C1 C5 Rh1 69.5(2) . . ?
C4 C5 Rh1 73.0(2) . . ?
C10 C5 Rh1 127.1(3) . . ?
C1 C6 C22 121.3(4) . . ?
C6A C1A C2A 119.2(4) . . ?
C6A C1A P1 117.0(3) . . ?
C2A C1A P1 123.6(3) . . ?
C3A C2A C1A 118.7(4) . . ?
C4A C3A C2A 122.0(4) . . ?
C3A C4A C5A 120.2(4) . . ?
C6A C5A C4A 118.7(4) . . ?
C5A C6A C1A 121.2(4) . . ?
C5A C6A S7A 117.8(3) . . ?
C1A C6A S7A 120.9(3) . . ?
C6A S7A C8A 101.5(2) . . ?
C6A S7A Rh1 104.70(13) . . ?
C8A S7A Rh1 114.23(18) . . ?
C16 C11 C12 114.9(4) . . ?
C16 C11 P1 120.3(3) . . ?
C12 C11 P1 124.3(3) . . ?
F12 C12 C13 116.9(3) . . ?
F12 C12 C11 120.9(4) . . ?
C13 C12 C11 122.2(4) . . ?
F13 C13 C14 120.0(4) . . ?
F13 C13 C12 119.6(4) . . ?
C14 C13 C12 120.4(4) . . ?
F14 C14 C13 120.5(4) . . ?
F14 C14 C15 119.8(4) . . ?
C13 C14 C15 119.7(4) . . ?
F15 C15 C16 121.0(4) . . ?
F15 C15 C14 120.2(4) . . ?
C16 C15 C14 118.8(4) . . ?
F16 C16 C15 117.8(4) . . ?
F16 C16 C11 118.4(4) . . ?
C15 C16 C11 123.8(4) . . ?
C26 C21 C22 117.0(3) . . ?
C26 C21 P1 120.2(3) . . ?
C22 C21 P1 122.8(3) . . ?
C23 C22 C21 118.2(4) . . ?
C23 C22 C6 115.1(4) . . ?
C21 C22 C6 126.4(3) . . ?
F23 C23 C24 117.7(4) . . ?
F23 C23 C22 119.4(4) . . ?
C24 C23 C22 122.9(4) . . ?
F24 C24 C25 121.2(4) . . ?
F24 C24 C23 119.7(4) . . ?
C25 C24 C23 119.1(4) . . ?
F25 C25 C24 120.6(4) . . ?
F25 C25 C26 119.8(4) . . ?
C24 C25 C26 119.6(4) . . ?
F26 C26 C25 115.9(4) . . ?
F26 C26 C21 121.0(3) . . ?
C25 C26 C21 123.2(4) . . ?
Cl11 C1S Cl13 110.2(2) . . ?
Cl11 C1S Cl12 109.9(3) . . ?
Cl13 C1S Cl12 110.0(2) . . ?
Cl22 C2S Cl21 111.6(3) . . ?
Cl22 C2S Cl23 110.2(3) . . ?
Cl21 C2S Cl23 110.0(3) . . ?
Cl32 C3S Cl31 115.4(4) . . ?
Cl32 C3S Cl3' 142.6(4) . . ?
Cl31 C3S Cl3' 37.4(3) . . ?
Cl32 C3S Cl33 110.6(4) . . ?
Cl31 C3S Cl33 109.1(3) . . ?
Cl3' C3S Cl33 73.9(3) . . ?
Cl32 C3S Cl3" 70.0(3) . . ?
Cl31 C3S Cl3" 129.9(4) . . ?
Cl3' C3S Cl3" 106.6(4) . . ?
Cl33 C3S Cl3" 40.7(2) . . ?
Cl32 C3S Cl3# 45.6(3) . . ?
Cl31 C3S Cl3# 71.7(3) . . ?
Cl3' C3S Cl3# 106.8(4) . . ?
Cl33 C3S Cl3# 140.8(4) . . ?
Cl3" C3S Cl3# 107.4(4) . . ?
C3S Cl3# Cl3# 156.9(6) . 2_455 ?
F1 B1 F2 108.1(4) . . ?
F1 B1 F3 110.0(5) . . ?
F2 B1 F3 107.9(4) . . ?
F1 B1 F4 113.0(5) . . ?
F2 B1 F4 98.4(5) . . ?
F3 B1 F4 118.3(5) . . ?
F1 B1 F4' 98.8(6) . . ?
F2 B1 F4' 133.5(7) . . ?
F3 B1 F4' 97.0(6) . . ?
F4 B1 F4' 35.4(4) . . ?

loop_
_geom_bond_atom_site_label_1
_geom_bond_atom_site_label_2
_geom_bond_distance
_geom_bond_site_symmetry_2
_geom_bond_publ_flag
Rh1 C1 2.134(4) . ?
Rh1 C5 2.158(4) . ?
Rh1 C2 2.171(4) . ?
Rh1 C4 2.219(4) . ?
Rh1 C3 2.241(4) . ?
Rh1 P1 2.2540(10) . ?
Rh1 S7A 2.3502(10) . ?
Rh1 Cl1 2.3719(11) . ?
P1 C1A 1.818(4) . ?
P1 C21 1.825(4) . ?
P1 C11 1.825(4) . ?
C1 C2 1.425(6) . ?
C1 C5 1.436(5) . ?
C1 C6 1.496(5) . ?
C2 C3 1.444(6) . ?
C2 C7 1.500(6) . ?
C3 C4 1.399(6) . ?
C3 C8 1.504(6) . ?
C4 C5 1.444(6) . ?
C4 C9 1.500(5) . ?
C5 C10 1.488(6) . ?
C6 C22 1.523(6) . ?
C1A C6A 1.391(5) . ?
C1A C2A 1.398(5) . ?
C2A C3A 1.385(6) . ?
C3A C4A 1.357(6) . ?
C4A C5A 1.393(6) . ?
C5A C6A 1.386(5) . ?
C6A S7A 1.793(4) . ?
S7A C8A 1.801(4) . ?
C11 C16 1.391(5) . ?
C11 C12 1.396(5) . ?
F12 C12 1.345(4) . ?
C12 C13 1.369(6) . ?
F13 C13 1.337(4) . ?
C13 C14 1.361(6) . ?
F14 C14 1.339(5) . ?
C14 C15 1.384(6) . ?
F15 C15 1.338(5) . ?
C15 C16 1.361(6) . ?
F16 C16 1.357(4) . ?
C21 C26 1.383(5) . ?
C21 C22 1.424(6) . ?
C22 C23 1.383(5) . ?
F23 C23 1.350(5) . ?
C23 C24 1.381(6) . ?
C24 F24 1.337(5) . ?
C24 C25 1.352(7) . ?
F25 C25 1.335(5) . ?
C25 C26 1.383(6) . ?
F26 C26 1.341(5) . ?
C1S Cl11 1.747(5) . ?
C1S Cl13 1.761(5) . ?
C1S Cl12 1.764(4) . ?
C2S Cl22 1.735(5) . ?
C2S Cl21 1.747(5) . ?
C2S Cl23 1.761(5) . ?
C3S Cl32 1.693(6) . ?
C3S Cl31 1.720(6) . ?
C3S Cl3' 1.746(7) . ?
C3S Cl33 1.757(6) . ?
C3S Cl3" 1.759(6) . ?
C3S Cl3# 1.785(7) . ?
Cl3# Cl3# 2.459(10) 2_455 ?
B1 F1 1.375(6) . ?
B1 F2 1.383(7) . ?
B1 F3 1.384(6) . ?
B1 F4 1.394(9) . ?
B1 F4' 1.440(11) . ?
